data_4020685
loop_
_publ_author_name
'Tadatsugu Yamaguchi'
'Masahiro Irie'

_publ_section_title
;
 Photochromism of
 Bis(2-alkyl-1-benzofuran-3-yl)perfluorocyclopentene Derivatives
;
_journal_name_full 'Journal of Organic Chemistry'
_journal_page_first 10323
_journal_page_last 10328
_journal_paper_doi 10.1021/jo051372z
_journal_volume 70
_journal_year 2005
_chemical_formula_sum 'C29 H26 F6 O2'
_chemical_formula_weight 520.50
_space_group_IT_number 14
_symmetry_cell_setting monoclinic
_symmetry_space_group_name_Hall '-P 2ybc'
_symmetry_space_group_name_H-M 'P 1 21/c 1'
_cell_angle_alpha 90.00
_cell_angle_beta 105.271(3)
_cell_angle_gamma 90.00
_cell_formula_units_Z 4
_cell_length_a 14.602(3)
_cell_length_b 9.4947(17)
_cell_length_c 19.285(3)
_cell_measurement_temperature 123(2)
_cell_volume 2579.4(8)
_diffrn_ambient_temperature 123(2)
_exptl_crystal_density_diffrn 1.340
_cod_depositor_comments
;
The following automatic conversions were performed:
'_symmetry_cell_setting' value 'Monoclinic' changed to 'monoclinic'
according to '/home/saulius/struct/CIF-dictionaries/cif_core.dic'
dictionary named 'cif_core.dic' version 2.4.1 from 2010-06-29.

Automatic conversion script
Id: cif_fix_enum 1527 2010-12-29 10:47:43Z saulius 
;
_cod_original_sg_symbol_H-M 'P 21/c'
_cod_database_code 4020685

loop_
_symmetry_equiv_pos_as_xyz
'x, y, z'
'-x, y+1/2, -z+1/2'
'-x, -y, -z'
'x, -y-1/2, z-1/2'

loop_
_atom_site_label
_atom_site_type_symbol
_atom_site_fract_x
_atom_site_fract_y
_atom_site_fract_z
_atom_site_U_iso_or_equiv
_atom_site_adp_type
_atom_site_occupancy
_atom_site_symmetry_multiplicity
_atom_site_calc_flag
_atom_site_refinement_flags
_atom_site_disorder_assembly
_atom_site_disorder_group
O2 O 0.33652(11) 0.19362(16) 0.14264(8) 0.0623(4) Uani 1 1 d . . .
O1 O 0.08741(11) 0.61194(16) 0.14126(8) 0.0650(5) Uani 1 1 d . . .
C19 C 0.33704(15) 0.3129(2) 0.24368(11) 0.0498(6) Uani 1 1 d . . .
C1 C 0.17082(16) 0.5774(2) 0.19102(12) 0.0552(6) Uani 1 1 d . . .
C2 C 0.15394(15) 0.4925(2) 0.24259(11) 0.0510(6) Uani 1 1 d . . .
C17 C 0.30630(15) 0.3673(2) 0.30504(11) 0.0515(6) Uani 1 1 d . A .
C13 C 0.22624(16) 0.4384(2) 0.30430(11) 0.0523(6) Uani 1 1 d . A .
C25 C 0.42255(16) 0.2611(2) 0.16492(12) 0.0556(6) Uani 1 1 d . . .
C18 C 0.28616(16) 0.2276(2) 0.19155(12) 0.0546(6) Uani 1 1 d . . .
C3 C 0.05242(16) 0.4699(2) 0.22499(12) 0.0533(6) Uani 1 1 d . . .
C20 C 0.42782(16) 0.3366(2) 0.22765(11) 0.0518(6) Uani 1 1 d . . .
C8 C 0.01476(17) 0.5451(3) 0.16198(13) 0.0584(6) Uani 1 1 d . . .
C26 C 0.18953(16) 0.1675(3) 0.17540(12) 0.0625(7) Uani 1 1 d . . .
H26A H 0.1608 0.1933 0.2136 0.075 Uiso 1 1 calc R . .
H26B H 0.1942 0.0656 0.1750 0.075 Uiso 1 1 calc R . .
C10 C 0.27384(16) 0.5900(3) 0.10528(12) 0.0670(7) Uani 1 1 d . . .
H10A H 0.2802 0.4882 0.1061 0.080 Uiso 1 1 calc R . .
H10B H 0.2190 0.6143 0.0664 0.080 Uiso 1 1 calc R . .
C9 C 0.25710(16) 0.6390(3) 0.17638(12) 0.0636(7) Uani 1 1 d . . .
H9A H 0.3118 0.6138 0.2152 0.076 Uiso 1 1 calc R . .
H9B H 0.2516 0.7408 0.1757 0.076 Uiso 1 1 calc R . .
C14 C 0.2211(2) 0.4695(3) 0.37954(13) 0.0675(7) Uani 1 1 d . . .
C27 C 0.12461(16) 0.2162(3) 0.10367(12) 0.0641(7) Uani 1 1 d . . .
H27A H 0.1214 0.3182 0.1034 0.077 Uiso 1 1 calc R . .
H27B H 0.1521 0.1876 0.0652 0.077 Uiso 1 1 calc R . .
C22 C 0.58061(17) 0.4139(3) 0.22213(14) 0.0731(7) Uani 1 1 d . . .
H22 H 0.6352 0.4667 0.2408 0.088 Uiso 1 1 calc R . .
C21 C 0.50909(17) 0.4148(2) 0.25662(12) 0.0635(7) Uani 1 1 d . . .
H21 H 0.5152 0.4668 0.2985 0.076 Uiso 1 1 calc R . .
C28 C 0.02577(17) 0.1579(3) 0.08900(13) 0.0771(8) Uani 1 1 d . . .
H28A H -0.0020 0.1867 0.1272 0.093 Uiso 1 1 calc R . .
H28B H 0.0288 0.0559 0.0892 0.093 Uiso 1 1 calc R . .
C24 C 0.49303(18) 0.2577(3) 0.12989(13) 0.0708(7) Uani 1 1 d . . .
H24 H 0.4872 0.2056 0.0881 0.085 Uiso 1 1 calc R . .
C16 C 0.3632(2) 0.3387(3) 0.38039(13) 0.0673(7) Uani 1 1 d . . .
C4 C -0.01111(18) 0.3916(2) 0.25280(14) 0.0659(7) Uani 1 1 d . . .
H4 H 0.0103 0.3387 0.2945 0.079 Uiso 1 1 calc R . .
C7 C -0.07911(19) 0.5493(3) 0.12600(14) 0.0754(7) Uani 1 1 d . . .
H7 H -0.1011 0.6015 0.0841 0.091 Uiso 1 1 calc R . .
C6 C -0.13924(19) 0.4723(3) 0.15512(16) 0.0830(8) Uani 1 1 d . . .
H6 H -0.2040 0.4724 0.1327 0.100 Uiso 1 1 calc R . .
C23 C 0.57266(19) 0.3358(3) 0.16018(14) 0.0761(8) Uani 1 1 d . . .
H23 H 0.6225 0.3362 0.1385 0.091 Uiso 1 1 calc R . .
C11 C 0.36108(19) 0.6545(3) 0.09071(14) 0.0887(9) Uani 1 1 d . . .
H11A H 0.4162 0.6288 0.1291 0.106 Uiso 1 1 calc R . .
H11B H 0.3552 0.7563 0.0906 0.106 Uiso 1 1 calc R . .
C5 C -0.1055(2) 0.3948(3) 0.21712(16) 0.0776(8) Uani 1 1 d . . .
H5 H -0.1482 0.3431 0.2352 0.093 Uiso 1 1 calc R . .
F1A F 0.1410(7) 0.4032(17) 0.3942(6) 0.125(4) Uani 0.574(11) 1 d P A 1
F2A F 0.2042(7) 0.6048(17) 0.3906(7) 0.100(3) Uani 0.574(11) 1 d P A 1
F4A F 0.3498(5) 0.4548(9) 0.4871(4) 0.103(3) Uani 0.574(11) 1 d P A 1
F3A F 0.2665(4) 0.2664(7) 0.4527(4) 0.0971(19) Uani 0.574(11) 1 d P A 1
F5A F 0.3583(9) 0.1981(15) 0.3940(6) 0.126(3) Uani 0.574(11) 1 d P A 1
F6A F 0.4527(9) 0.3722(15) 0.3946(8) 0.105(4) Uani 0.574(11) 1 d P A 1
C15A C 0.3103(12) 0.383(2) 0.4282(12) 0.068(4) Uani 0.574(11) 1 d P A 1
F1B F 0.1454(6) 0.441(2) 0.3940(6) 0.085(4) Uani 0.426(11) 1 d P A 2
F2B F 0.2469(9) 0.611(2) 0.3932(10) 0.096(3) Uani 0.426(11) 1 d P A 2
F4B F 0.3677(4) 0.5465(12) 0.4469(5) 0.116(4) Uani 0.426(11) 1 d P A 2
F3B F 0.3091(8) 0.3650(16) 0.4863(6) 0.125(6) Uani 0.426(11) 1 d P A 2
F5B F 0.3970(9) 0.208(2) 0.3917(7) 0.093(4) Uani 0.426(11) 1 d P A 2
F6B F 0.4435(11) 0.423(2) 0.3984(10) 0.104(5) Uani 0.426(11) 1 d P A 2
C15B C 0.302(2) 0.428(3) 0.4277(18) 0.086(8) Uani 0.426(11) 1 d P A 2
C12 C 0.3762(2) 0.6076(4) 0.01990(14) 0.1135(12) Uani 1 1 d . . .
H12A H 0.3794 0.5066 0.0189 0.170 Uiso 1 1 calc R . .
H12B H 0.4345 0.6466 0.0143 0.170 Uiso 1 1 calc R . .
H12C H 0.3244 0.6396 -0.0186 0.170 Uiso 1 1 calc R . .
C29 C -0.03769(19) 0.2072(3) 0.01742(14) 0.0991(10) Uani 1 1 d . . .
H29A H -0.0436 0.3079 0.0178 0.149 Uiso 1 1 calc R . .
H29B H -0.0993 0.1650 0.0098 0.149 Uiso 1 1 calc R . .
H29C H -0.0102 0.1798 -0.0206 0.149 Uiso 1 1 calc R . .

loop_
_atom_site_aniso_label
_atom_site_aniso_U_11
_atom_site_aniso_U_22
_atom_site_aniso_U_33
_atom_site_aniso_U_23
_atom_site_aniso_U_13
_atom_site_aniso_U_12
O2 0.0664(11) 0.0702(11) 0.0552(9) -0.0085(8) 0.0247(8) -0.0027(9)
O1 0.0634(10) 0.0659(11) 0.0618(10) 0.0154(8) 0.0097(9) 0.0014(9)
C19 0.0504(13) 0.0525(15) 0.0469(13) 0.0037(12) 0.0134(11) 0.0061(12)
C1 0.0558(15) 0.0560(16) 0.0512(14) 0.0042(12) 0.0094(12) 0.0056(13)
C2 0.0562(15) 0.0514(15) 0.0476(13) 0.0021(12) 0.0173(12) 0.0066(12)
C17 0.0551(14) 0.0548(15) 0.0450(13) 0.0054(11) 0.0140(11) 0.0038(12)
C13 0.0566(14) 0.0560(15) 0.0454(13) 0.0035(12) 0.0152(11) 0.0039(13)
C25 0.0525(14) 0.0595(16) 0.0564(15) -0.0007(12) 0.0170(12) -0.0027(13)
C18 0.0594(15) 0.0567(15) 0.0504(14) 0.0026(13) 0.0190(13) 0.0022(13)
C3 0.0606(16) 0.0459(14) 0.0546(14) -0.0013(12) 0.0173(12) 0.0070(13)
C20 0.0553(15) 0.0522(14) 0.0501(14) 0.0032(12) 0.0176(12) 0.0042(12)
C8 0.0543(15) 0.0557(16) 0.0648(16) 0.0023(13) 0.0150(13) 0.0028(13)
C26 0.0650(16) 0.0631(16) 0.0613(15) 0.0014(13) 0.0197(13) -0.0055(13)
C10 0.0625(15) 0.0791(18) 0.0591(15) 0.0108(13) 0.0154(12) -0.0056(14)
C9 0.0652(15) 0.0655(16) 0.0604(15) 0.0080(13) 0.0172(12) -0.0069(13)
C14 0.074(2) 0.074(2) 0.0566(17) 0.0037(16) 0.0218(17) 0.017(2)
C27 0.0671(16) 0.0681(17) 0.0569(15) 0.0019(13) 0.0160(13) -0.0070(14)
C22 0.0646(17) 0.082(2) 0.0745(18) 0.0027(16) 0.0218(14) -0.0123(15)
C21 0.0628(15) 0.0674(17) 0.0608(15) -0.0023(13) 0.0171(13) -0.0019(14)
C28 0.0690(17) 0.092(2) 0.0686(17) -0.0038(15) 0.0148(14) -0.0159(16)
C24 0.0731(18) 0.0828(19) 0.0634(16) -0.0054(14) 0.0301(15) -0.0010(16)
C16 0.064(2) 0.083(2) 0.0558(17) 0.0075(16) 0.0166(16) 0.0171(19)
C4 0.0705(18) 0.0609(16) 0.0729(16) 0.0011(13) 0.0304(14) 0.0030(14)
C7 0.0686(19) 0.0756(19) 0.0746(17) 0.0038(15) 0.0056(15) 0.0073(16)
C6 0.0598(17) 0.090(2) 0.097(2) -0.0085(19) 0.0158(17) -0.0023(17)
C23 0.0649(17) 0.098(2) 0.0724(18) 0.0059(17) 0.0314(15) -0.0025(17)
C11 0.0842(19) 0.117(2) 0.0685(17) 0.0102(17) 0.0275(15) -0.0236(18)
C5 0.0673(19) 0.078(2) 0.093(2) -0.0064(17) 0.0319(16) -0.0063(16)
F1A 0.126(6) 0.177(7) 0.083(4) 0.013(4) 0.049(3) -0.039(4)
F2A 0.142(7) 0.091(4) 0.078(3) -0.009(2) 0.047(6) 0.030(7)
F4A 0.113(4) 0.129(6) 0.056(4) -0.023(5) 0.001(3) 0.012(3)
F3A 0.102(3) 0.099(4) 0.102(3) 0.038(3) 0.047(3) 0.017(2)
F5A 0.188(9) 0.087(4) 0.095(3) 0.038(3) 0.022(5) 0.028(6)
F6A 0.067(3) 0.184(11) 0.057(3) 0.001(5) 0.007(2) 0.031(5)
C15A 0.072(6) 0.081(10) 0.039(7) -0.008(5) -0.008(5) 0.034(6)
F1B 0.043(4) 0.170(11) 0.050(4) 0.001(4) 0.026(3) 0.021(5)
F2B 0.139(9) 0.074(4) 0.077(3) -0.016(3) 0.032(7) 0.021(8)
F4B 0.097(4) 0.142(7) 0.107(5) -0.051(5) 0.021(3) -0.007(4)
F3B 0.139(9) 0.186(14) 0.060(6) 0.048(9) 0.045(7) 0.054(9)
F5B 0.116(7) 0.107(8) 0.054(3) 0.013(4) 0.017(4) 0.059(7)
F6B 0.062(6) 0.177(12) 0.068(4) -0.012(6) 0.011(4) -0.042(8)
C15B 0.110(12) 0.109(19) 0.055(11) 0.012(9) 0.047(10) 0.059(10)
C12 0.108(2) 0.168(3) 0.073(2) 0.001(2) 0.0401(18) -0.028(2)
C29 0.083(2) 0.127(3) 0.075(2) 0.0061(19) -0.0007(16) -0.011(2)

loop_
_geom_bond_atom_site_label_1
_geom_bond_atom_site_label_2
_geom_bond_distance
_geom_bond_site_symmetry_2
_geom_bond_publ_flag
O2 C25 1.374(2) . ?
O2 C18 1.378(2) . ?
O1 C1 1.377(2) . ?
O1 C8 1.382(3) . ?
C19 C18 1.351(3) . ?
C19 C20 1.456(3) . ?
C19 C17 1.466(3) . ?
C1 C2 1.352(3) . ?
C1 C9 1.482(3) . ?
C2 C3 1.447(3) . ?
C2 C13 1.461(3) . ?
C17 C13 1.347(3) . ?
C17 C16 1.497(3) . ?
C13 C14 1.502(3) . ?
C25 C24 1.372(3) . ?
C25 C20 1.391(3) . ?
C18 C26 1.477(3) . ?
C3 C8 1.392(3) . ?
C3 C4 1.401(3) . ?
C20 C21 1.387(3) . ?
C8 C7 1.364(3) . ?
C26 C27 1.528(3) . ?
C10 C11 1.505(3) . ?
C10 C9 1.527(3) . ?
C14 F1B 1.239(12) . ?
C14 F2A 1.336(15) . ?
C14 C15B 1.35(3) . ?
C14 F2B 1.40(2) . ?
C14 F1A 1.421(12) . ?
C14 C15A 1.616(19) . ?
C27 C28 1.501(3) . ?
C22 C21 1.378(3) . ?
C22 C23 1.385(3) . ?
C28 C29 1.520(3) . ?
C24 C23 1.373(3) . ?
C16 F6A 1.301(13) . ?
C16 F5B 1.330(17) . ?
C16 F5A 1.366(15) . ?
C16 F6B 1.387(17) . ?
C16 C15A 1.41(2) . ?
C16 C15B 1.67(3) . ?
C4 C5 1.369(3) . ?
C7 C6 1.372(3) . ?
C6 C5 1.380(4) . ?
C11 C12 1.507(3) . ?
F4A C15A 1.32(2) . ?
F3A C15A 1.42(2) . ?
F4B C15B 1.46(3) . ?
F3B C15B 1.26(3) . ?
